data_2312677
loop_
_publ_author_name
'Wang, Hui'
'Wu, Wen Xin'
'Jin, Wei Jun'

_publ_section_title
;
 Cocrystals assembled from iodoperfluorobenzene and flexible NTPO via
 halogen and &#x3c0;-hole bonds.
;
_journal_coeditor_code BS3005
_journal_issue 'Pt 2'
_journal_name_full 'Acta crystallographica. Section C, Structural chemistry'
_journal_page_first 36
_journal_page_last 42
_journal_paper_doi 10.1107/S2053229622011822
_journal_volume 79
_journal_year 2023
_chemical_formula_iupac 'C6 F4 I2, C16 H13 N O S'
_chemical_formula_moiety 'C6 F4 I2, C16 H13 N O S'
_chemical_formula_sum 'C22 H13 F4 I2 N O S'
_chemical_formula_weight 669.19
_chemical_name_systematic '1,4-Diiodotetrafluorobenzene--2-{[(naphthalen-2-yl)methyl]sulfanyl}pyridine 1-oxide (1/1)'
_space_group_crystal_system triclinic
_space_group_IT_number 2
_space_group_name_Hall '-P 1'
_space_group_name_H-M_alt 'P -1'
_atom_sites_solution_hydrogens geom
_atom_sites_solution_primary dual
_audit_creation_method
;
Olex2 1.5
(compiled 2021.08.20 svn.r13c46975 for OlexSys, GUI svn.r6396)
;
_cell_angle_alpha 71.495(4)
_cell_angle_beta 82.851(4)
_cell_angle_gamma 87.566(4)
_cell_formula_units_Z 2
_cell_length_a 6.9303(3)
_cell_length_b 12.6026(5)
_cell_length_c 13.1299(6)
_cell_measurement_reflns_used 5647
_cell_measurement_temperature 100.00(10)
_cell_measurement_theta_max 73.0730
_cell_measurement_theta_min 3.5680
_cell_volume 1079.01(8)
_computing_cell_refinement
;
CrysAlis PRO (Rigaku OD, 2017)
;
_computing_data_collection
;
CrysAlis PRO (Rigaku OD, 2017)
;
_computing_data_reduction
;
CrysAlis PRO (Rigaku OD, 2017)
;
_computing_molecular_graphics
;
OLEX2 (Dolomanov <i>et al.</i>,  2009)
;
_computing_publication_material
;
OLEX2 (Dolomanov <i>et al.</i>,  2009)
;
_computing_structure_refinement
;
SHELXL2019 (Sheldrick, 2015<i>a</i>)
;
_computing_structure_solution
;
SHELXT (Sheldrick, 2015<i>b</i>)
;
_diffrn_ambient_temperature 100.00(10)
_diffrn_detector 'CCD plate'
_diffrn_detector_area_resol_mean 5.3127
_diffrn_measured_fraction_theta_full 0.999
_diffrn_measured_fraction_theta_max 0.999
_diffrn_measurement_device 'four-circle diffractometer'
_diffrn_measurement_device_type 'Rigaku OD SuperNova Dual source diffractometer with an AtlasS2 detector'
_diffrn_measurement_method '\w scans'
_diffrn_radiation_monochromator mirror
_diffrn_radiation_probe x-ray
_diffrn_radiation_type 'Cu K\a'
_diffrn_radiation_wavelength 1.54184
_diffrn_reflns_av_R_equivalents 0.0341
_diffrn_reflns_av_unetI/netI 0.0350
_diffrn_reflns_limit_h_max 7
_diffrn_reflns_limit_h_min -8
_diffrn_reflns_limit_k_max 14
_diffrn_reflns_limit_k_min -10
_diffrn_reflns_limit_l_max 15
_diffrn_reflns_limit_l_min -14
_diffrn_reflns_number 6503
_diffrn_reflns_theta_full 66.594
_diffrn_reflns_theta_max 66.594
_diffrn_reflns_theta_min 3.574
_diffrn_source 'micro-focus sealed X-ray tube'
_exptl_absorpt_coefficient_mu 24.249
_exptl_absorpt_correction_T_max 1.00000
_exptl_absorpt_correction_T_min 0.58025
_exptl_absorpt_correction_type multi-scan
_exptl_absorpt_process_details
;
(CrysAlis PRO; Rigaku OD, 2017)
;
_exptl_crystal_colour colourless
_exptl_crystal_density_diffrn 2.060
_exptl_crystal_description plate
_exptl_crystal_F_000 636
_exptl_crystal_size_max 0.1
_exptl_crystal_size_mid 0.1
_exptl_crystal_size_min 0.05
_exptl_crystal_size_rad 0.0800
_refine_diff_density_max 1.544
_refine_diff_density_min -1.373
_refine_ls_extinction_coef 0.00114(12)
_refine_ls_extinction_expression Fc^*^=kFc[1+0.001xFc^2^\l^3^/sin(2\q)]^-1/4^
_refine_ls_extinction_method
;
SHELXL2019 (Sheldrick, 2015<i>a</i>)
;
_refine_ls_goodness_of_fit_ref 1.086
_refine_ls_hydrogen_treatment constr
_refine_ls_matrix_type full
_refine_ls_number_parameters 281
_refine_ls_number_reflns 3808
_refine_ls_number_restraints 0
_refine_ls_restrained_S_all 1.086
_refine_ls_R_factor_all 0.0350
_refine_ls_R_factor_gt 0.0343
_refine_ls_shift/su_max 0.002
_refine_ls_shift/su_mean 0.000
_refine_ls_structure_factor_coef Fsqd
_refine_ls_weighting_details 'w=1/[\s^2^(Fo^2^)+(0.0661P)^2^] where P=(Fo^2^+2Fc^2^)/3'
_refine_ls_weighting_scheme calc
_refine_ls_wR_factor_gt 0.0936
_refine_ls_wR_factor_ref 0.0947
_reflns_number_gt 3699
_reflns_number_total 3808
_reflns_threshold_expression 'I > 2\s(I)'
_cod_data_source_file bs3005sup1.cif
_cod_data_source_block 1
_cod_database_code 2312677
_shelx_space_group_comment
;
The symmetry employed for this shelxl refinement is uniquely defined
by the following loop, which should always be used as a source of
symmetry information in preference to the above space-group names.
They are only intended as comments.
;
_shelx_estimated_absorpt_t_min 0.195
_shelx_estimated_absorpt_t_max 0.377

loop_
_space_group_symop_operation_xyz
'x, y, z'
'-x, -y, -z'

loop_
_atom_site_type_symbol
_atom_site_label
_atom_site_fract_x
_atom_site_fract_y
_atom_site_fract_z
_atom_site_U_iso_or_equiv
_atom_site_adp_type
_atom_site_calc_flag
_atom_site_occupancy
_atom_site_disorder_assembly
_atom_site_disorder_group
I I1 0.79225(3) 0.52096(2) 0.77202(2) 0.01851(12) Uani d 1 . .
I I2 0.80214(3) 1.07529(2) 0.77351(2) 0.01806(13) Uani d 1 . .
S S1 0.75615(13) 0.37118(8) 0.53046(7) 0.0185(2) Uani d 1 . .
F F1 0.7572(4) 0.6289(2) 0.9685(2) 0.0257(5) Uani d 1 . .
F F2 0.7629(4) 0.8404(2) 0.96789(19) 0.0220(5) Uani d 1 . .
F F3 0.8456(4) 0.9653(2) 0.58559(19) 0.0238(5) Uani d 1 . .
F F4 0.8460(4) 0.7542(2) 0.58543(19) 0.0240(5) Uani d 1 . .
O O1 0.7436(4) 0.3122(2) 0.7475(2) 0.0165(5) Uani d 1 . .
N N1 0.5640(5) 0.3111(3) 0.7223(3) 0.0158(6) Uani d 1 . .
C C1 0.4115(6) 0.2886(3) 0.8008(3) 0.0205(8) Uani d 1 . .
H H1 0.432518 0.277221 0.873673 0.025 Uiso calc 1 . .
C C2 0.2257(6) 0.2822(4) 0.7759(4) 0.0239(9) Uani d 1 . .
H H2 0.118240 0.266720 0.830856 0.029 Uiso calc 1 . .
C C3 0.1991(6) 0.2987(3) 0.6691(4) 0.0245(8) Uani d 1 . .
H H3 0.072534 0.292280 0.650896 0.029 Uiso calc 1 . .
C C4 0.3542(6) 0.3242(3) 0.5889(3) 0.0211(8) Uani d 1 . .
H H4 0.334957 0.335891 0.515755 0.025 Uiso calc 1 . .
C C5 0.5402(6) 0.3327(3) 0.6163(3) 0.0171(7) Uani d 1 . .
C C6 0.6741(6) 0.4039(3) 0.3981(3) 0.0215(8) Uani d 1 . .
H H6A 0.538940 0.432272 0.402571 0.026 Uiso calc 1 . .
H H6B 0.755586 0.465276 0.347165 0.026 Uiso calc 1 . .
C C7 0.6788(6) 0.3083(4) 0.3509(3) 0.0189(8) Uani d 1 . .
C C8 0.7032(6) 0.3338(4) 0.2402(3) 0.0199(8) Uani d 1 . .
H H8 0.717933 0.409959 0.196803 0.024 Uiso calc 1 . .
C C9 0.7072(6) 0.2508(4) 0.1892(3) 0.0196(8) Uani d 1 . .
C C10 0.7345(6) 0.2772(4) 0.0752(3) 0.0226(9) Uani d 1 . .
H H10 0.744941 0.353242 0.030931 0.027 Uiso calc 1 . .
C C11 0.7460(7) 0.1937(4) 0.0281(4) 0.0272(10) Uani d 1 . .
H H11 0.768778 0.212136 -0.048326 0.033 Uiso calc 1 . .
C C12 0.7242(6) 0.0804(4) 0.0932(4) 0.0263(9) Uani d 1 . .
H H12 0.729514 0.023243 0.060029 0.032 Uiso calc 1 . .
C C13 0.6954(6) 0.0526(4) 0.2033(4) 0.0236(9) Uani d 1 . .
H H13 0.679585 -0.023726 0.245824 0.028 Uiso calc 1 . .
C C14 0.6888(6) 0.1357(4) 0.2549(3) 0.0208(8) Uani d 1 . .
C C15 0.6633(6) 0.1109(4) 0.3685(3) 0.0205(8) Uani d 1 . .
H H15 0.649819 0.035091 0.413066 0.025 Uiso calc 1 . .
C C16 0.6577(6) 0.1943(4) 0.4159(3) 0.0207(8) Uani d 1 . .
H H16 0.639583 0.175524 0.492495 0.025 Uiso calc 1 . .
C C17 0.8005(6) 0.6846(3) 0.7771(3) 0.0181(8) Uani d 1 . .
C C18 0.7800(6) 0.7114(3) 0.8725(3) 0.0186(8) Uani d 1 . .
C C19 0.7830(6) 0.8203(3) 0.8724(3) 0.0171(8) Uani d 1 . .
C C20 0.8040(6) 0.9095(3) 0.7767(3) 0.0174(8) Uani d 1 . .
C C21 0.8264(6) 0.8834(3) 0.6807(3) 0.0177(8) Uani d 1 . .
C C22 0.8239(6) 0.7745(3) 0.6809(3) 0.0179(8) Uani d 1 . .

loop_
_atom_site_aniso_label
_atom_site_aniso_U_11
_atom_site_aniso_U_22
_atom_site_aniso_U_33
_atom_site_aniso_U_12
_atom_site_aniso_U_13
_atom_site_aniso_U_23
I1 0.01637(17) 0.01961(17) 0.01874(17) 0.00049(10) -0.00222(11) -0.00488(11)
I2 0.01732(17) 0.01868(17) 0.01657(17) 0.00037(11) -0.00186(11) -0.00338(11)
S1 0.0161(4) 0.0271(5) 0.0102(4) -0.0006(3) 0.0000(3) -0.0037(3)
F1 0.0366(14) 0.0225(11) 0.0120(12) -0.0022(10) -0.0005(10) 0.0025(9)
F2 0.0271(12) 0.0264(12) 0.0111(11) -0.0001(10) 0.0003(9) -0.0050(9)
F3 0.0326(13) 0.0242(11) 0.0091(11) 0.0002(10) -0.0009(9) 0.0018(9)
F4 0.0301(13) 0.0308(12) 0.0115(11) -0.0009(10) 0.0001(10) -0.0079(9)
O1 0.0136(13) 0.0202(12) 0.0148(13) 0.0019(10) -0.0046(11) -0.0033(10)
N1 0.0152(16) 0.0186(15) 0.0123(15) 0.0013(12) 0.0002(12) -0.0039(12)
C1 0.019(2) 0.027(2) 0.0127(18) 0.0019(16) -0.0020(15) -0.0031(15)
C2 0.017(2) 0.029(2) 0.019(2) 0.0004(17) 0.0023(16) -0.0005(16)
C3 0.0171(19) 0.028(2) 0.026(2) 0.0009(16) -0.0049(16) -0.0043(17)
C4 0.019(2) 0.024(2) 0.019(2) 0.0001(15) -0.0058(16) -0.0049(16)
C5 0.0206(19) 0.0194(17) 0.0083(17) -0.0017(14) 0.0009(14) -0.0009(14)
C6 0.024(2) 0.0263(19) 0.0093(17) -0.0012(16) 0.0004(15) 0.0004(15)
C7 0.0107(17) 0.029(2) 0.0159(19) 0.0037(15) 0.0001(14) -0.0065(16)
C8 0.0170(19) 0.027(2) 0.0124(18) -0.0001(15) -0.0012(14) -0.0015(16)
C9 0.0138(18) 0.029(2) 0.0126(19) 0.0002(16) -0.0018(15) -0.0021(16)
C10 0.0159(19) 0.035(2) 0.0131(19) 0.0020(16) -0.0013(15) -0.0031(17)
C11 0.019(2) 0.050(3) 0.014(2) 0.0048(19) -0.0022(16) -0.0133(19)
C12 0.018(2) 0.043(2) 0.024(2) 0.0048(18) -0.0052(17) -0.0188(19)
C13 0.018(2) 0.029(2) 0.022(2) -0.0032(16) -0.0029(16) -0.0059(17)
C14 0.0125(19) 0.030(2) 0.018(2) 0.0005(15) -0.0023(15) -0.0042(17)
C15 0.0143(19) 0.0254(19) 0.018(2) 0.0037(15) -0.0014(15) -0.0020(16)
C16 0.021(2) 0.026(2) 0.0101(18) -0.0009(16) 0.0019(15) -0.0006(16)
C17 0.0166(19) 0.0186(18) 0.016(2) 0.0006(15) -0.0018(15) -0.0005(15)
C18 0.0183(19) 0.0223(19) 0.0097(18) -0.0027(15) 0.0007(14) 0.0020(15)
C19 0.0140(18) 0.0241(19) 0.0108(18) 0.0022(15) -0.0008(14) -0.0028(15)
C20 0.0182(19) 0.0173(18) 0.0127(19) -0.0013(15) 0.0016(14) -0.0001(15)
C21 0.0172(19) 0.0237(19) 0.0076(18) -0.0010(15) 0.0009(14) 0.0006(15)
C22 0.0152(19) 0.0230(19) 0.0136(19) 0.0030(15) -0.0027(14) -0.0030(15)

loop_
_atom_type_symbol
_atom_type_description
_atom_type_scat_dispersion_real
_atom_type_scat_dispersion_imag
_atom_type_scat_source
C C 0.0181 0.0091 'International Tables Vol C Tables 4.2.6.8 and 6.1.1.4'
H H 0.0000 0.0000 'International Tables Vol C Tables 4.2.6.8 and 6.1.1.4'
F F 0.0727 0.0534 'International Tables Vol C Tables 4.2.6.8 and 6.1.1.4'
I I -0.3257 6.8362 'International Tables Vol C Tables 4.2.6.8 and 6.1.1.4'
N N 0.0311 0.0180 'International Tables Vol C Tables 4.2.6.8 and 6.1.1.4'
O O 0.0492 0.0322 'International Tables Vol C Tables 4.2.6.8 and 6.1.1.4'
S S 0.3331 0.5567 'International Tables Vol C Tables 4.2.6.8 and 6.1.1.4'

loop_
_geom_angle_atom_site_label_1
_geom_angle_atom_site_label_2
_geom_angle_atom_site_label_3
_geom_angle_site_symmetry_1
_geom_angle_site_symmetry_3
_geom_angle
_geom_angle_publ_flag
C5 S1 C6 . . 102.10(19) ?
O1 N1 C1 . . 120.2(3) ?
O1 N1 C5 . . 118.0(3) ?
C1 N1 C5 . . 121.8(3) ?
N1 C1 C2 . . 120.5(4) ?
N1 C1 H1 . . 119.7 ?
C2 C1 H1 . . 119.7 ?
C1 C2 C3 . . 118.6(4) ?
C1 C2 H2 . . 120.7 ?
C3 C2 H2 . . 120.7 ?
C4 C3 C2 . . 120.7(4) ?
C4 C3 H3 . . 119.7 ?
C2 C3 H3 . . 119.7 ?
C3 C4 C5 . . 119.4(4) ?
C3 C4 H4 . . 120.3 ?
C5 C4 H4 . . 120.3 ?
N1 C5 C4 . . 118.8(4) ?
N1 C5 S1 . . 112.8(3) ?
C4 C5 S1 . . 128.4(3) ?
C7 C6 S1 . . 116.2(3) ?
C7 C6 H6A . . 108.2 ?
S1 C6 H6A . . 108.2 ?
C7 C6 H6B . . 108.2 ?
S1 C6 H6B . . 108.2 ?
H6A C6 H6B . . 107.4 ?
C8 C7 C16 . . 118.9(4) ?
C8 C7 C6 . . 118.1(4) ?
C16 C7 C6 . . 122.9(4) ?
C7 C8 C9 . . 122.1(4) ?
C7 C8 H8 . . 118.9 ?
C9 C8 H8 . . 118.9 ?
C8 C9 C10 . . 122.0(4) ?
C8 C9 C14 . . 118.9(4) ?
C10 C9 C14 . . 119.1(4) ?
C11 C10 C9 . . 120.5(4) ?
C11 C10 H10 . . 119.8 ?
C9 C10 H10 . . 119.8 ?
C10 C11 C12 . . 120.2(4) ?
C10 C11 H11 . . 119.9 ?
C12 C11 H11 . . 119.9 ?
C13 C12 C11 . . 120.5(4) ?
C13 C12 H12 . . 119.8 ?
C11 C12 H12 . . 119.8 ?
C12 C13 C14 . . 121.0(4) ?
C12 C13 H13 . . 119.5 ?
C14 C13 H13 . . 119.5 ?
C15 C14 C13 . . 123.0(4) ?
C15 C14 C9 . . 118.3(4) ?
C13 C14 C9 . . 118.7(4) ?
C16 C15 C14 . . 121.4(4) ?
C16 C15 H15 . . 119.3 ?
C14 C15 H15 . . 119.3 ?
C15 C16 C7 . . 120.4(4) ?
C15 C16 H16 . . 119.8 ?
C7 C16 H16 . . 119.8 ?
C18 C17 C22 . . 116.4(4) ?
C18 C17 I1 . . 123.4(3) ?
C22 C17 I1 . . 120.2(3) ?
F1 C18 C19 . . 118.7(4) ?
F1 C18 C17 . . 119.7(4) ?
C19 C18 C17 . . 121.6(4) ?
F2 C19 C18 . . 118.6(4) ?
F2 C19 C20 . . 119.7(4) ?
C18 C19 C20 . . 121.8(4) ?
C21 C20 C19 . . 117.0(4) ?
C21 C20 I2 . . 120.2(3) ?
C19 C20 I2 . . 122.8(3) ?
F3 C21 C22 . . 118.7(4) ?
F3 C21 C20 . . 120.1(4) ?
C22 C21 C20 . . 121.2(4) ?
F4 C22 C21 . . 118.6(4) ?
F4 C22 C17 . . 119.4(4) ?
C21 C22 C17 . . 122.0(4) ?

loop_
_geom_bond_atom_site_label_1
_geom_bond_atom_site_label_2
_geom_bond_site_symmetry_2
_geom_bond_distance
_geom_bond_publ_flag
I1 C17 . 2.088(4) ?
I2 C20 . 2.076(4) ?
S1 C5 . 1.744(4) ?
S1 C6 . 1.812(4) ?
F1 C18 . 1.352(5) ?
F2 C19 . 1.345(5) ?
F3 C21 . 1.339(5) ?
F4 C22 . 1.347(5) ?
O1 N1 . 1.328(4) ?
N1 C1 . 1.352(5) ?
N1 C5 . 1.361(5) ?
C1 C2 . 1.379(6) ?
C1 H1 . 0.9500 ?
C2 C3 . 1.386(6) ?
C2 H2 . 0.9500 ?
C3 C4 . 1.379(6) ?
C3 H3 . 0.9500 ?
C4 C5 . 1.397(6) ?
C4 H4 . 0.9500 ?
C6 C7 . 1.517(6) ?
C6 H6A . 0.9900 ?
C6 H6B . 0.9900 ?
C7 C8 . 1.375(6) ?
C7 C16 . 1.422(6) ?
C8 C9 . 1.409(6) ?
C8 H8 . 0.9500 ?
C9 C10 . 1.416(6) ?
C9 C14 . 1.434(7) ?
C10 C11 . 1.374(7) ?
C10 H10 . 0.9500 ?
C11 C12 . 1.416(7) ?
C11 H11 . 0.9500 ?
C12 C13 . 1.365(6) ?
C12 H12 . 0.9500 ?
C13 C14 . 1.413(6) ?
C13 H13 . 0.9500 ?
C14 C15 . 1.413(6) ?
C15 C16 . 1.379(6) ?
C15 H15 . 0.9500 ?
C16 H16 . 0.9500 ?
C17 C18 . 1.388(6) ?
C17 C22 . 1.400(6) ?
C18 C19 . 1.373(7) ?
C19 C20 . 1.391(6) ?
C20 C21 . 1.390(6) ?
C21 C22 . 1.372(6) ?

loop_
_geom_torsion_atom_site_label_1
_geom_torsion_atom_site_label_2
_geom_torsion_atom_site_label_3
_geom_torsion_atom_site_label_4
_geom_torsion_site_symmetry_1
_geom_torsion_site_symmetry_2
_geom_torsion_site_symmetry_3
_geom_torsion_site_symmetry_4
_geom_torsion
_geom_torsion_publ_flag
O1 N1 C1 C2 . . . . -176.9(4) ?
C5 N1 C1 C2 . . . . 2.8(6) ?
N1 C1 C2 C3 . . . . 0.3(6) ?
C1 C2 C3 C4 . . . . -1.9(6) ?
C2 C3 C4 C5 . . . . 0.4(6) ?
O1 N1 C5 C4 . . . . 175.5(3) ?
C1 N1 C5 C4 . . . . -4.2(6) ?
O1 N1 C5 S1 . . . . -5.6(4) ?
C1 N1 C5 S1 . . . . 174.7(3) ?
C3 C4 C5 N1 . . . . 2.6(6) ?
C3 C4 C5 S1 . . . . -176.1(3) ?
C6 S1 C5 N1 . . . . -175.9(3) ?
C6 S1 C5 C4 . . . . 2.9(4) ?
C5 S1 C6 C7 . . . . -91.4(3) ?
S1 C6 C7 C8 . . . . -151.7(3) ?
S1 C6 C7 C16 . . . . 28.7(5) ?
C16 C7 C8 C9 . . . . 0.3(6) ?
C6 C7 C8 C9 . . . . -179.3(4) ?
C7 C8 C9 C10 . . . . -179.3(4) ?
C7 C8 C9 C14 . . . . -1.2(7) ?
C8 C9 C10 C11 . . . . 177.2(4) ?
C14 C9 C10 C11 . . . . -0.9(7) ?
C9 C10 C11 C12 . . . . 2.1(7) ?
C10 C11 C12 C13 . . . . -1.3(7) ?
C11 C12 C13 C14 . . . . -0.7(7) ?
C12 C13 C14 C15 . . . . -178.7(4) ?
C12 C13 C14 C9 . . . . 1.8(7) ?
C8 C9 C14 C15 . . . . 1.3(7) ?
C10 C9 C14 C15 . . . . 179.5(3) ?
C8 C9 C14 C13 . . . . -179.2(3) ?
C10 C9 C14 C13 . . . . -1.0(7) ?
C13 C14 C15 C16 . . . . 180.0(4) ?
C9 C14 C15 C16 . . . . -0.5(7) ?
C14 C15 C16 C7 . . . . -0.4(7) ?
C8 C7 C16 C15 . . . . 0.5(6) ?
C6 C7 C16 C15 . . . . -179.9(4) ?
C22 C17 C18 F1 . . . . -179.9(3) ?
I1 C17 C18 F1 . . . . 1.4(6) ?
C22 C17 C18 C19 . . . . -0.1(6) ?
I1 C17 C18 C19 . . . . -178.9(3) ?
F1 C18 C19 F2 . . . . -0.1(6) ?
C17 C18 C19 F2 . . . . -179.8(3) ?
F1 C18 C19 C20 . . . . -179.3(4) ?
C17 C18 C19 C20 . . . . 0.9(7) ?
F2 C19 C20 C21 . . . . 179.3(3) ?
C18 C19 C20 C21 . . . . -1.4(6) ?
F2 C19 C20 I2 . . . . -0.8(5) ?
C18 C19 C20 I2 . . . . 178.4(3) ?
C19 C20 C21 F3 . . . . 179.4(3) ?
I2 C20 C21 F3 . . . . -0.4(5) ?
C19 C20 C21 C22 . . . . 1.3(6) ?
I2 C20 C21 C22 . . . . -178.6(3) ?
F3 C21 C22 F4 . . . . 1.7(6) ?
C20 C21 C22 F4 . . . . 179.9(3) ?
F3 C21 C22 C17 . . . . -178.7(3) ?
C20 C21 C22 C17 . . . . -0.5(7) ?
C18 C17 C22 F4 . . . . 179.5(4) ?
I1 C17 C22 F4 . . . . -1.7(5) ?
C18 C17 C22 C21 . . . . -0.1(6) ?
I1 C17 C22 C21 . . . . 178.7(3) ?

_cod_database_fobs_code 2312677
